data_7150505
loop_
_publ_author_name
'Boyd, Derek R.'
'Sharma, Narain D.'
'Gunaratne, Nimal'
'Haughey, Simon A.'
'Kennedy, Martina A.'
'Malone, John F.'
'Allen, Christopher C. R.'
'Dalton, Howard'

_publ_section_title
;
 Dioxygenase-catalysed oxidation of monosubstituted thiophenes:
 sulfoxidation versus dihydrodiol formation
;
_journal_issue 6
_journal_name_full 'Organic &amp;  Biomolecular Chemistry'
_journal_page_first 984
_journal_paper_doi 10.1039/b300867n
_journal_volume 1
_journal_year 2003
_chemical_formula_moiety 'C8 H6 Cl2 O2 S2'
_chemical_formula_sum 'C8 H6 Cl2 O2 S2'
_chemical_formula_weight 269.15
_chemical_melting_point 130.0(10)
_chemical_name_systematic
; 
(+/-)-2,4-dichloro-cis-3a,4,7,7a-tetrahydro-cis-4,7-epithio-
1-benzothiophene-trans-1-syn-8-dioxide
;
_space_group_IT_number 14
_symmetry_cell_setting monoclinic
_symmetry_space_group_name_Hall '-P 2yn'
_symmetry_space_group_name_H-M 'P 1 21/n 1'
_atom_sites_solution_hydrogens difmap
_atom_sites_solution_primary direct
_atom_sites_solution_secondary difmap
_audit_creation_method SHELXL-97
_cell_angle_alpha 90.00
_cell_angle_beta 90.09(2)
_cell_angle_gamma 90.00
_cell_formula_units_Z 4
_cell_length_a 8.283(3)
_cell_length_b 12.655(4)
_cell_length_c 9.554(2)
_cell_measurement_temperature 293(2)
_cell_volume 1001.5(5)
_computing_cell_refinement 'Siemens P3/V2000'
_computing_data_collection 'Siemens P3/V2000'
_computing_data_reduction 'Siemens P3/V2000'
_computing_molecular_graphics 'Bruker SHELXTL'
_computing_publication_material 'SHELXL-97 (Sheldrick, 1997)'
_computing_structure_refinement 'SHELXL-97 (Sheldrick, 1997)'
_computing_structure_solution 'SHELXS-97 (Sheldrick, 1990)'
_diffrn_ambient_temperature 293(2)
_diffrn_measured_fraction_theta_full 0.578
_diffrn_measured_fraction_theta_max 0.578
_diffrn_measurement_device_type 'Siemens P3 diffractometer'
_diffrn_measurement_method 'omega scans'
_diffrn_radiation_monochromator graphite
_diffrn_radiation_source 'fine-focus sealed tube'
_diffrn_radiation_type CuK\a
_diffrn_radiation_wavelength 1.54178
_diffrn_reflns_av_R_equivalents 0.0671
_diffrn_reflns_av_sigmaI/netI 0.0711
_diffrn_reflns_limit_h_max 0
_diffrn_reflns_limit_h_min -8
_diffrn_reflns_limit_k_max 13
_diffrn_reflns_limit_k_min -13
_diffrn_reflns_limit_l_max 10
_diffrn_reflns_limit_l_min 0
_diffrn_reflns_number 1409
_diffrn_reflns_theta_full 54.98
_diffrn_reflns_theta_max 54.98
_diffrn_reflns_theta_min 5.80
_diffrn_standards_interval_count 100
_diffrn_standards_number 1
_exptl_absorpt_coefficient_mu 9.487
_exptl_absorpt_correction_T_max 0.1058
_exptl_absorpt_correction_T_min 0.0657
_exptl_absorpt_correction_type none
_exptl_crystal_density_diffrn 1.785
_exptl_crystal_density_method 'not measured'
_exptl_crystal_description blocks
_exptl_crystal_F_000 544
_exptl_crystal_size_max 0.63
_exptl_crystal_size_mid 0.45
_exptl_crystal_size_min 0.43
_refine_diff_density_max 0.553
_refine_diff_density_min -0.453
_refine_diff_density_rms 0.129
_refine_ls_extinction_coef 0.0093(18)
_refine_ls_extinction_expression Fc^*^=kFc[1+0.001xFc^2^\l^3^/sin(2\q)]^-1/4^
_refine_ls_extinction_method SHELXL
_refine_ls_goodness_of_fit_ref 1.056
_refine_ls_hydrogen_treatment geom
_refine_ls_matrix_type full
_refine_ls_number_parameters 128
_refine_ls_number_reflns 724
_refine_ls_number_restraints 0
_refine_ls_restrained_S_all 1.056
_refine_ls_R_factor_all 0.0744
_refine_ls_R_factor_gt 0.0683
_refine_ls_shift/su_max 0.000
_refine_ls_shift/su_mean 0.000
_refine_ls_structure_factor_coef Fsqd
_refine_ls_weighting_details 'calc w=1/[\s^2^(Fo^2^)+(0.1296P)^2^+0.0000P] where P=(Fo^2^+2Fc^2^)/3'
_refine_ls_weighting_scheme calc
_refine_ls_wR_factor_gt 0.1779
_refine_ls_wR_factor_ref 0.1817
_reflns_number_gt 600
_reflns_number_total 724
_reflns_threshold_expression >2sigma(I)
_cod_data_source_file b300867n.txt
_cod_data_source_block 7D
_cod_depositor_comments
;
The following automatic conversions were performed:

'_chemical_melting_point' value '129-131' was changed to '130.0(10)'
- the average value was taken and precision was estimated.

Automatic conversion script
Id: cif_fix_values 1569 2011-02-09 13:29:24Z adriana 
;
_cod_original_cell_volume 1001.4(5)
_cod_original_sg_symbol_H-M P21/n
_cod_database_code 7150505

loop_
_symmetry_equiv_pos_as_xyz
'x, y, z'
'-x+1/2, y+1/2, -z+1/2'
'-x, -y, -z'
'x-1/2, -y-1/2, z-1/2'

loop_
_atom_site_label
_atom_site_type_symbol
_atom_site_fract_x
_atom_site_fract_y
_atom_site_fract_z
_atom_site_U_iso_or_equiv
_atom_site_adp_type
_atom_site_occupancy
_atom_site_symmetry_multiplicity
_atom_site_calc_flag
_atom_site_refinement_flags
_atom_site_disorder_assembly
_atom_site_disorder_group
Cl4 Cl 0.4338(3) 0.00964(19) 0.3280(3) 0.0394(13) Uani 1 1 d . . .
Cl7 Cl -0.0251(4) 0.35246(18) 0.4751(3) 0.0424(13) Uani 1 1 d . . .
S3 S 0.1435(3) 0.02389(18) 0.1445(3) 0.0283(12) Uani 1 1 d . . .
S10 S -0.2428(4) 0.24054(19) 0.2656(3) 0.0354(13) Uani 1 1 d . . .
O3 O 0.0656(9) -0.0741(5) 0.1991(8) 0.040(3) Uani 1 1 d . . .
O10 O -0.2221(12) 0.3154(5) 0.1477(9) 0.053(4) Uani 1 1 d . . .
C1 C -0.1627(14) 0.1060(7) 0.2203(12) 0.025(4) Uani 1 1 d . . .
H1 H -0.2309 0.0637 0.1577 0.030 Uiso 1 1 calc R . .
C2 C 0.0046(13) 0.1375(6) 0.1610(11) 0.025(4) Uani 1 1 d . . .
H2 H -0.0101 0.1700 0.0688 0.030 Uiso 1 1 calc R . .
C4 C 0.2706(12) 0.0806(7) 0.2771(11) 0.030(4) Uani 1 1 d . . .
C5 C 0.2300(14) 0.1775(7) 0.3188(12) 0.032(4) Uani 1 1 d . . .
H5 H 0.2939 0.2162 0.3803 0.039 Uiso 1 1 calc R . .
C6 C 0.0779(12) 0.2195(7) 0.2618(12) 0.027(4) Uani 1 1 d . . .
H6 H 0.0984 0.2858 0.2119 0.032 Uiso 1 1 calc R . .
C7 C -0.0553(13) 0.2364(7) 0.3733(11) 0.028(4) Uani 1 1 d . . .
C8 C -0.0915(12) 0.1379(7) 0.4508(11) 0.029(4) Uani 1 1 d . . .
H8 H -0.0759 0.1290 0.5465 0.035 Uiso 1 1 calc R . .
C9 C -0.1478(13) 0.0655(7) 0.3676(12) 0.026(4) Uani 1 1 d . . .
H9 H -0.1753 -0.0026 0.3957 0.031 Uiso 1 1 calc R . .

loop_
_atom_site_aniso_label
_atom_site_aniso_U_11
_atom_site_aniso_U_22
_atom_site_aniso_U_33
_atom_site_aniso_U_23
_atom_site_aniso_U_13
_atom_site_aniso_U_12
Cl4 0.024(2) 0.0494(17) 0.044(2) -0.0072(15) -0.010(2) 0.0072(13)
Cl7 0.059(2) 0.0371(15) 0.0314(19) -0.0171(12) 0.007(2) 0.0044(14)
S3 0.032(2) 0.0314(15) 0.0219(17) -0.0070(12) 0.000(2) 0.0043(12)
S10 0.035(2) 0.0373(16) 0.034(2) 0.0019(14) 0.000(2) 0.0126(14)
O3 0.042(6) 0.029(4) 0.050(6) 0.002(4) 0.004(6) 0.000(4)
O10 0.073(8) 0.043(4) 0.042(6) 0.010(4) 0.000(8) 0.021(5)
C1 0.020(8) 0.029(5) 0.025(8) -0.005(6) -0.018(10) 0.001(6)
C2 0.033(8) 0.022(5) 0.020(7) -0.002(5) -0.001(9) 0.005(5)
C4 0.025(7) 0.041(6) 0.026(7) -0.013(6) 0.012(8) -0.012(5)
C5 0.039(8) 0.030(5) 0.028(8) -0.009(5) 0.016(9) -0.008(5)
C6 0.026(7) 0.026(5) 0.029(8) -0.004(5) 0.009(9) -0.002(5)
C7 0.036(7) 0.025(5) 0.023(7) -0.004(5) 0.012(8) 0.002(5)
C8 0.027(7) 0.041(6) 0.020(7) 0.005(6) 0.013(8) 0.009(6)
C9 0.025(8) 0.021(5) 0.033(8) 0.004(5) 0.006(9) 0.003(5)

loop_
_atom_type_symbol
_atom_type_description
_atom_type_scat_dispersion_real
_atom_type_scat_dispersion_imag
_atom_type_scat_source
C C 0.0181 0.0091 'International Tables Vol C Tables 4.2.6.8 and 6.1.1.4'
H H 0.0000 0.0000 'International Tables Vol C Tables 4.2.6.8 and 6.1.1.4'
O O 0.0492 0.0322 'International Tables Vol C Tables 4.2.6.8 and 6.1.1.4'
S S 0.3331 0.5567 'International Tables Vol C Tables 4.2.6.8 and 6.1.1.4'
Cl Cl 0.3639 0.7018 'International Tables Vol C Tables 4.2.6.8 and 6.1.1.4'

loop_
_geom_angle_atom_site_label_1
_geom_angle_atom_site_label_2
_geom_angle_atom_site_label_3
_geom_angle
_geom_angle_site_symmetry_1
_geom_angle_site_symmetry_3
_geom_angle_publ_flag
O3 S3 C4 109.8(5) . . ?
O3 S3 C2 110.3(4) . . ?
C4 S3 C2 89.6(5) . . ?
O10 S10 C7 109.9(5) . . ?
O10 S10 C1 111.3(4) . . ?
C7 S10 C1 78.9(5) . . ?
C9 C1 C2 111.0(11) . . ?
C9 C1 S10 97.0(6) . . ?
C2 C1 S10 99.6(6) . . ?
C6 C2 C1 107.2(6) . . ?
C6 C2 S3 109.4(8) . . ?
C1 C2 S3 112.8(6) . . ?
C5 C4 Cl4 127.2(11) . . ?
C5 C4 S3 115.5(10) . . ?
Cl4 C4 S3 117.2(5) . . ?
C4 C5 C6 116.1(12) . . ?
C5 C6 C2 108.9(7) . . ?
C5 C6 C7 113.9(10) . . ?
C2 C6 C7 104.0(8) . . ?
C8 C7 C6 111.9(6) . . ?
C8 C7 Cl7 116.8(7) . . ?
C6 C7 Cl7 112.9(7) . . ?
C8 C7 S10 97.5(8) . . ?
C6 C7 S10 102.6(8) . . ?
Cl7 C7 S10 113.3(5) . . ?
C9 C8 C7 111.2(9) . . ?
C8 C9 C1 111.2(8) . . ?

loop_
_geom_bond_atom_site_label_1
_geom_bond_atom_site_label_2
_geom_bond_distance
_geom_bond_site_symmetry_2
_geom_bond_publ_flag
Cl4 C4 1.694(12) . ?
Cl7 C7 1.779(10) . ?
S3 O3 1.493(6) . ?
S3 C4 1.796(12) . ?
S3 C2 1.848(9) . ?
S10 O10 1.482(8) . ?
S10 C7 1.863(14) . ?
S10 C1 1.879(9) . ?
C1 C9 1.503(18) . ?
C1 C2 1.550(13) . ?
C2 C6 1.541(16) . ?
C4 C5 1.332(13) . ?
C5 C6 1.471(18) . ?
C6 C7 1.549(10) . ?
C7 C8 1.480(12) . ?
C8 C9 1.299(15) . ?

loop_
_geom_torsion_atom_site_label_1
_geom_torsion_atom_site_label_2
_geom_torsion_atom_site_label_3
_geom_torsion_atom_site_label_4
_geom_torsion
_geom_torsion_site_symmetry_1
_geom_torsion_site_symmetry_2
_geom_torsion_site_symmetry_3
_geom_torsion_site_symmetry_4
_geom_torsion_publ_flag
O10 S10 C1 C9 161.3(8) . . . . ?
C7 S10 C1 C9 54.1(8) . . . . ?
O10 S10 C1 C2 48.6(10) . . . . ?
C7 S10 C1 C2 -58.6(7) . . . . ?
C9 C1 C2 C6 -56.4(10) . . . . ?
S10 C1 C2 C6 45.0(9) . . . . ?
C9 C1 C2 S3 64.2(10) . . . . ?
S10 C1 C2 S3 165.6(7) . . . . ?
O3 S3 C2 C6 116.6(6) . . . . ?
C4 S3 C2 C6 5.6(6) . . . . ?
O3 S3 C2 C1 -2.7(10) . . . . ?
C4 S3 C2 C1 -113.7(8) . . . . ?
O3 S3 C4 C5 -118.5(6) . . . . ?
C2 S3 C4 C5 -7.0(6) . . . . ?
O3 S3 C4 Cl4 65.2(5) . . . . ?
C2 S3 C4 Cl4 176.7(5) . . . . ?
Cl4 C4 C5 C6 -177.8(6) . . . . ?
S3 C4 C5 C6 6.3(9) . . . . ?
C4 C5 C6 C2 -1.6(10) . . . . ?
C4 C5 C6 C7 114.0(9) . . . . ?
C1 C2 C6 C5 119.2(8) . . . . ?
S3 C2 C6 C5 -3.5(8) . . . . ?
C1 C2 C6 C7 -2.6(10) . . . . ?
S3 C2 C6 C7 -125.3(7) . . . . ?
C5 C6 C7 C8 -56.6(13) . . . . ?
C2 C6 C7 C8 61.8(13) . . . . ?
C5 C6 C7 Cl7 77.6(9) . . . . ?
C2 C6 C7 Cl7 -164.0(7) . . . . ?
C5 C6 C7 S10 -160.1(7) . . . . ?
C2 C6 C7 S10 -41.7(8) . . . . ?
O10 S10 C7 C8 -164.3(5) . . . . ?
C1 S10 C7 C8 -55.5(5) . . . . ?
O10 S10 C7 C6 -49.8(6) . . . . ?
C1 S10 C7 C6 59.0(5) . . . . ?
O10 S10 C7 Cl7 72.2(5) . . . . ?
C1 S10 C7 Cl7 -178.9(5) . . . . ?
C6 C7 C8 C9 -62.7(13) . . . . ?
Cl7 C7 C8 C9 165.0(8) . . . . ?
S10 C7 C8 C9 44.1(8) . . . . ?
C7 C8 C9 C1 -1.7(12) . . . . ?
C2 C1 C9 C8 62.1(10) . . . . ?
S10 C1 C9 C8 -41.1(10) . . . . ?
